data_4301894
loop_
_publ_author_name
'Gloria Agust\'i'
'M. Carmen Mu\~noz'
'Ana B. Gaspar'
'Jos\'e A. Real'

_publ_section_title
;
Spin-Crossover Behavior in Cyanide-Bridged Iron(II)-Copper(I) Bimetallic
1-3D Metal-Organic Frameworks
;
_journal_name_full 'Inorganic Chemistry'
_journal_page_first 3371
_journal_page_last 3381
_journal_paper_doi 10.1021/ic8010458
_journal_volume 48
_journal_year 2009
_chemical_formula_sum 'C29 H20 Cu2 F5 Fe N9'
_chemical_formula_weight 772.47
_chemical_name_systematic
;
 ?
;
_space_group_IT_number 14
_symmetry_cell_setting monoclinic
_symmetry_space_group_name_Hall '-P 2ybc'
_symmetry_space_group_name_H-M 'P 1 21/c 1'
_atom_sites_solution_hydrogens geom
_atom_sites_solution_primary direct
_atom_sites_solution_secondary difmap
_audit_creation_method SHELXL-97
_cell_angle_alpha 90.00
_cell_angle_beta 91.6560(10)
_cell_angle_gamma 90.00
_cell_formula_units_Z 4
_cell_length_a 17.1490(4)
_cell_length_b 12.7240(3)
_cell_length_c 13.6410(6)
_cell_measurement_temperature 293(2)
_cell_volume 2975.28(16)
_computing_cell_refinement 'HKL DENZO'
_computing_data_collection COLLECT
_computing_data_reduction 'HKL DENZO and SCALEPACK'
_computing_structure_refinement 'SHELXL-97 (Sheldrick, 1997)'
_computing_structure_solution SHELXS-97
_diffrn_ambient_temperature 293(2)
_diffrn_measured_fraction_theta_full 0.992
_diffrn_measured_fraction_theta_max 0.992
_diffrn_radiation_monochromator graphite
_diffrn_radiation_source 'fine-focus sealed tube'
_diffrn_radiation_type MoK\a
_diffrn_radiation_wavelength 0.71073
_diffrn_reflns_av_R_equivalents 0.0456
_diffrn_reflns_av_sigmaI/netI 0.0732
_diffrn_reflns_limit_h_max 22
_diffrn_reflns_limit_h_min -22
_diffrn_reflns_limit_k_max 14
_diffrn_reflns_limit_k_min -16
_diffrn_reflns_limit_l_max 17
_diffrn_reflns_limit_l_min -17
_diffrn_reflns_number 11146
_diffrn_reflns_theta_full 27.50
_diffrn_reflns_theta_max 27.50
_diffrn_reflns_theta_min 1.19
_exptl_absorpt_coefficient_mu 1.967
_exptl_crystal_colour red
_exptl_crystal_density_diffrn 1.725
_exptl_crystal_density_method 'not measured'
_exptl_crystal_description prismatic
_exptl_crystal_F_000 1544
_exptl_crystal_size_max 0.08
_exptl_crystal_size_mid 0.08
_exptl_crystal_size_min 0.04
_refine_diff_density_max 1.362
_refine_diff_density_min -0.548
_refine_diff_density_rms 0.098
_refine_ls_extinction_method none
_refine_ls_goodness_of_fit_ref 0.970
_refine_ls_hydrogen_treatment mixed
_refine_ls_matrix_type full
_refine_ls_number_parameters 416
_refine_ls_number_reflns 6795
_refine_ls_number_restraints 0
_refine_ls_restrained_S_all 0.970
_refine_ls_R_factor_all 0.1055
_refine_ls_R_factor_gt 0.0549
_refine_ls_shift/su_max 0.011
_refine_ls_shift/su_mean 0.001
_refine_ls_structure_factor_coef Fsqd
_refine_ls_weighting_details 'calc w=1/[\s^2^(Fo^2^)+(0.0966P)^2^+3.6684P] where P=(Fo^2^+2Fc^2^)/3'
_refine_ls_weighting_scheme calc
_refine_ls_wR_factor_gt 0.1430
_refine_ls_wR_factor_ref 0.1784
_reflns_number_gt 4264
_reflns_number_total 6795
_reflns_threshold_expression >2sigma(I)
_cod_data_source_file ic8010458_si_001_3.cif
_cod_data_source_block Compound1-293K
_cod_original_sg_symbol_H-M 'P 21/c'
_cod_database_code 4301894

loop_
_symmetry_equiv_pos_as_xyz
'x, y, z'
'-x, y+1/2, -z+1/2'
'-x, -y, -z'
'x, -y-1/2, z-1/2'

loop_
_atom_site_label
_atom_site_type_symbol
_atom_site_fract_x
_atom_site_fract_y
_atom_site_fract_z
_atom_site_U_iso_or_equiv
_atom_site_adp_type
_atom_site_occupancy
_atom_site_symmetry_multiplicity
_atom_site_calc_flag
_atom_site_refinement_flags
_atom_site_disorder_assembly
_atom_site_disorder_group
Fe Fe 0.25303(4) 0.00168(5) 0.22011(5) 0.02869(19) Uani 1 1 d . . .
Cu1 Cu 0.15678(4) 0.29918(5) 0.01048(5) 0.0409(2) Uani 1 1 d . . .
Cu2 Cu 0.34770(4) -0.26098(5) 0.46777(5) 0.0413(2) Uani 1 1 d . . .
N1 N 0.1516(2) -0.0802(3) 0.2093(3) 0.0360(9) Uani 1 1 d . . .
N2 N 0.3560(2) 0.0797(3) 0.2357(3) 0.0338(9) Uani 1 1 d . . .
N3 N 0.2153(3) 0.1036(4) 0.1239(3) 0.0488(12) Uani 1 1 d . . .
N4 N 0.2093(2) 0.0854(3) 0.3282(3) 0.0357(9) Uani 1 1 d . . .
N5 N 0.2912(2) -0.1008(3) 0.3185(3) 0.0369(10) Uani 1 1 d . . .
N6 N 0.2939(3) -0.0805(4) 0.1149(4) 0.0529(13) Uani 1 1 d . . .
N7 N 0.0373(3) 0.2792(4) 0.0425(3) 0.0433(11) Uani 1 1 d . . .
N8 N 0.1961(3) 0.4002(4) 0.1346(3) 0.0429(11) Uani 1 1 d . . .
N9 N 0.4691(3) -0.2531(4) 0.4928(4) 0.0483(12) Uani 1 1 d . . .
C1 C 0.0820(3) -0.0320(5) 0.2096(4) 0.0439(13) Uani 1 1 d . . .
H1 H 0.0808 0.0409 0.2138 0.055(4) Uiso 1 1 calc R . .
C2 C 0.0121(3) -0.0860(5) 0.2041(4) 0.0532(15) Uani 1 1 d . . .
H2 H -0.0349 -0.0495 0.2043 0.055(4) Uiso 1 1 calc R . .
C3 C 0.0123(4) -0.1944(5) 0.1982(4) 0.0542(16) Uani 1 1 d . . .
H3 H -0.0338 -0.2329 0.1937 0.055(4) Uiso 1 1 calc R . .
C4 C 0.0837(4) -0.2422(5) 0.1994(4) 0.0479(14) Uani 1 1 d . . .
C5 C 0.1520(3) -0.1852(4) 0.2037(4) 0.0395(12) Uani 1 1 d . . .
H5 H 0.1995 -0.2205 0.2027 0.055(4) Uiso 1 1 calc R . .
C6 C 0.4250(3) 0.0295(4) 0.2410(4) 0.0419(12) Uani 1 1 d . . .
H6 H 0.4249 -0.0435 0.2383 0.055(4) Uiso 1 1 calc R . .
C7 C 0.4947(3) 0.0793(5) 0.2502(5) 0.0537(15) Uani 1 1 d . . .
H7 H 0.5404 0.0400 0.2541 0.055(4) Uiso 1 1 calc R . .
C8 C 0.4986(4) 0.1882(5) 0.2539(5) 0.0529(15) Uani 1 1 d . . .
H8 H 0.5455 0.2244 0.2604 0.055(4) Uiso 1 1 calc R . .
C9 C 0.4279(4) 0.2379(4) 0.2473(4) 0.0456(13) Uani 1 1 d . . .
C10 C 0.3586(3) 0.1851(4) 0.2389(4) 0.0369(11) Uani 1 1 d . . .
H10 H 0.3123 0.2230 0.2353 0.055(4) Uiso 1 1 calc R . .
C11 C 0.1935(3) 0.1666(3) 0.0693(3) 0.0264(10) Uani 1 1 d . . .
C12 C 0.1859(3) 0.1318(4) 0.3942(4) 0.0364(11) Uani 1 1 d . . .
C13 C 0.3127(3) -0.1616(4) 0.3751(4) 0.0379(12) Uani 1 1 d . . .
C14 C 0.3161(3) -0.1311(4) 0.0517(4) 0.0344(11) Uani 1 1 d . . .
C15 C -0.0127(4) 0.3592(5) 0.0490(4) 0.0512(15) Uani 1 1 d . . .
H15 H 0.0072 0.4273 0.0502 0.055(4) Uiso 1 1 calc R . .
C16 C -0.0931(4) 0.3458(7) 0.0541(4) 0.065(2) Uani 1 1 d . . .
H16 H -0.1259 0.4037 0.0584 0.055(4) Uiso 1 1 calc R . .
C17 C -0.1236(4) 0.2443(7) 0.0527(5) 0.0643(19) Uani 1 1 d . . .
H17 H -0.1770 0.2319 0.0555 0.055(4) Uiso 1 1 calc R . .
C18 C -0.0716(3) 0.1648(5) 0.0471(4) 0.0521(15) Uani 1 1 d . . .
C19 C 0.0065(3) 0.1818(5) 0.0429(4) 0.0441(13) Uani 1 1 d . . .
H19 H 0.0397 0.1243 0.0402 0.055(4) Uiso 1 1 calc R . .
C20 C 0.1874(3) 0.3682(5) 0.2274(4) 0.0513(15) Uani 1 1 d . . .
H20 H 0.1602 0.3062 0.2381 0.055(4) Uiso 1 1 calc R . .
C21 C 0.2167(4) 0.4226(6) 0.3079(5) 0.0629(18) Uani 1 1 d . . .
H21 H 0.2099 0.3974 0.3711 0.055(4) Uiso 1 1 calc R . .
C22 C 0.2564(4) 0.5149(6) 0.2925(6) 0.072(2) Uani 1 1 d . . .
H22 H 0.2754 0.5550 0.3449 0.055(4) Uiso 1 1 calc R . .
C23 C 0.2668(4) 0.5454(5) 0.1991(6) 0.0605(17) Uani 1 1 d . . .
C24 C 0.2356(3) 0.4893(4) 0.1207(5) 0.0508(15) Uani 1 1 d . . .
H24 H 0.2422 0.5138 0.0573 0.055(4) Uiso 1 1 calc R . .
C25 C 0.5122(4) -0.3378(5) 0.5095(5) 0.0589(17) Uani 1 1 d . . .
H25 H 0.4869 -0.4019 0.5161 0.055(4) Uiso 1 1 calc R . .
C26 C 0.5926(4) -0.3364(8) 0.5178(6) 0.081(2) Uani 1 1 d . . .
H26 H 0.6211 -0.3977 0.5290 0.055(4) Uiso 1 1 calc R . .
C27 C 0.6289(4) -0.2404(9) 0.5087(6) 0.085(3) Uani 1 1 d . . .
H27 H 0.6830 -0.2349 0.5141 0.055(4) Uiso 1 1 calc R . .
C28 C 0.5845(4) -0.1550(7) 0.4920(6) 0.071(2) Uani 1 1 d . . .
C29 C 0.5066(4) -0.1621(5) 0.4823(5) 0.0576(16) Uani 1 1 d . . .
H29 H 0.4779 -0.1017 0.4679 0.055(4) Uiso 1 1 calc R . .
F1 F 0.0881(2) -0.3482(3) 0.1961(3) 0.0658(10) Uani 1 1 d . . .
F2 F 0.4253(2) 0.3448(3) 0.2488(3) 0.0694(11) Uani 1 1 d . . .
F3 F -0.0982(2) 0.0647(4) 0.0457(3) 0.0870(13) Uani 1 1 d . . .
F4 F 0.3081(3) 0.6333(3) 0.1790(4) 0.0983(16) Uani 1 1 d . . .
F5 F 0.6135(3) -0.0545(6) 0.4807(6) 0.153(3) Uani 1 1 d . . .

loop_
_atom_site_aniso_label
_atom_site_aniso_U_11
_atom_site_aniso_U_22
_atom_site_aniso_U_33
_atom_site_aniso_U_23
_atom_site_aniso_U_13
_atom_site_aniso_U_12
Fe 0.0321(4) 0.0268(3) 0.0271(3) -0.0001(3) 0.0000(3) 0.0034(3)
Cu1 0.0403(4) 0.0438(4) 0.0386(4) 0.0136(3) 0.0018(3) 0.0002(3)
Cu2 0.0398(4) 0.0430(4) 0.0409(4) 0.0138(3) -0.0022(3) -0.0011(3)
N1 0.041(2) 0.037(2) 0.030(2) 0.0005(17) 0.0024(18) 0.0005(19)
N2 0.038(2) 0.035(2) 0.029(2) -0.0025(17) 0.0029(17) -0.0003(19)
N3 0.042(3) 0.057(3) 0.048(3) -0.020(2) 0.012(2) -0.007(2)
N4 0.035(2) 0.034(2) 0.038(2) 0.0008(18) -0.0012(18) -0.0005(19)
N5 0.039(2) 0.036(2) 0.036(2) 0.0025(19) -0.0021(18) 0.0015(19)
N6 0.049(3) 0.051(3) 0.058(3) 0.011(2) -0.007(2) -0.002(2)
N7 0.041(3) 0.050(3) 0.039(2) 0.008(2) 0.001(2) 0.003(2)
N8 0.039(2) 0.044(3) 0.045(3) 0.002(2) -0.001(2) -0.002(2)
N9 0.031(2) 0.053(3) 0.062(3) 0.003(2) -0.004(2) 0.002(2)
C1 0.041(3) 0.045(3) 0.046(3) 0.004(2) 0.003(2) 0.008(3)
C2 0.034(3) 0.068(4) 0.058(4) 0.009(3) 0.004(3) 0.005(3)
C3 0.043(3) 0.070(4) 0.049(3) -0.002(3) -0.005(3) -0.012(3)
C4 0.058(4) 0.044(3) 0.041(3) 0.003(2) 0.002(3) -0.006(3)
C5 0.041(3) 0.036(3) 0.041(3) -0.001(2) -0.003(2) 0.000(2)
C6 0.039(3) 0.034(3) 0.052(3) -0.003(2) -0.005(2) 0.003(2)
C7 0.033(3) 0.055(4) 0.073(4) 0.006(3) 0.000(3) 0.005(3)
C8 0.047(3) 0.048(4) 0.063(4) 0.001(3) 0.001(3) -0.013(3)
C9 0.061(4) 0.030(3) 0.046(3) 0.000(2) 0.001(3) -0.002(3)
C10 0.045(3) 0.029(3) 0.036(3) -0.004(2) -0.002(2) 0.002(2)
C11 0.029(2) 0.023(2) 0.027(2) 0.0137(18) -0.0043(18) 0.0102(19)
C12 0.039(3) 0.037(3) 0.033(3) -0.005(2) 0.001(2) -0.001(2)
C13 0.031(3) 0.041(3) 0.042(3) 0.003(2) -0.004(2) -0.006(2)
C14 0.030(2) 0.040(3) 0.034(2) -0.024(2) 0.008(2) 0.003(2)
C15 0.055(4) 0.047(3) 0.051(3) 0.007(3) -0.003(3) 0.013(3)
C16 0.052(4) 0.099(6) 0.045(3) 0.002(3) 0.001(3) 0.037(4)
C17 0.037(3) 0.111(6) 0.046(3) 0.002(4) 0.001(3) -0.001(4)
C18 0.041(3) 0.069(4) 0.047(3) -0.002(3) 0.000(3) -0.004(3)
C19 0.038(3) 0.048(3) 0.046(3) 0.005(3) 0.000(2) -0.001(3)
C20 0.045(3) 0.060(4) 0.049(3) 0.002(3) 0.010(3) 0.005(3)
C21 0.061(4) 0.079(5) 0.048(4) -0.003(3) -0.005(3) 0.021(4)
C22 0.071(5) 0.072(5) 0.071(5) -0.028(4) -0.025(4) 0.022(4)
C23 0.054(4) 0.043(4) 0.083(5) -0.007(3) -0.009(4) 0.004(3)
C24 0.045(3) 0.045(3) 0.062(4) -0.002(3) -0.002(3) 0.006(3)
C25 0.050(4) 0.056(4) 0.069(4) -0.001(3) -0.016(3) 0.014(3)
C26 0.066(5) 0.105(7) 0.071(5) -0.021(5) -0.020(4) 0.034(5)
C27 0.032(4) 0.141(8) 0.084(5) -0.044(5) 0.002(3) 0.005(5)
C28 0.049(4) 0.081(5) 0.084(5) -0.020(4) 0.013(4) -0.027(4)
C29 0.047(4) 0.055(4) 0.071(4) -0.006(3) 0.007(3) -0.008(3)
F1 0.069(2) 0.044(2) 0.084(3) -0.0042(18) 0.002(2) -0.0154(18)
F2 0.079(3) 0.0364(18) 0.093(3) -0.0045(18) 0.003(2) -0.0115(18)
F3 0.066(3) 0.090(3) 0.105(3) 0.005(3) 0.001(2) -0.035(2)
F4 0.100(3) 0.054(2) 0.139(4) -0.014(3) -0.021(3) -0.019(2)
F5 0.096(4) 0.146(6) 0.220(8) -0.043(5) 0.037(4) -0.054(4)

loop_
_atom_type_symbol
_atom_type_description
_atom_type_scat_dispersion_real
_atom_type_scat_dispersion_imag
_atom_type_scat_source
C C 0.0033 0.0016 'International Tables Vol C Tables 4.2.6.8 and 6.1.1.4'
H H 0.0000 0.0000 'International Tables Vol C Tables 4.2.6.8 and 6.1.1.4'
N N 0.0061 0.0033 'International Tables Vol C Tables 4.2.6.8 and 6.1.1.4'
F F 0.0171 0.0103 'International Tables Vol C Tables 4.2.6.8 and 6.1.1.4'
Cu Cu 0.3201 1.2651 'International Tables Vol C Tables 4.2.6.8 and 6.1.1.4'
Fe Fe 0.3463 0.8444 'International Tables Vol C Tables 4.2.6.8 and 6.1.1.4'

loop_
_geom_angle_atom_site_label_1
_geom_angle_atom_site_label_2
_geom_angle_atom_site_label_3
_geom_angle
_geom_angle_site_symmetry_1
_geom_angle_site_symmetry_3
_geom_angle_publ_flag
N2 Fe N1 177.60(16) . . ?
N3 Fe N1 91.46(18) . . ?
N4 Fe N1 89.32(17) . . ?
N5 Fe N1 88.68(17) . . ?
N6 Fe N1 89.82(19) . . ?
N3 Fe N2 90.92(17) . . ?
N4 Fe N2 90.34(16) . . ?
N5 Fe N2 88.94(17) . . ?
N6 Fe N2 90.53(18) . . ?
N3 Fe N4 91.01(18) . . ?
N3 Fe N5 179.54(18) . . ?
N6 Fe N3 88.87(19) . . ?
N5 Fe N4 88.56(17) . . ?
N6 Fe N4 179.13(18) . . ?
N6 Fe N5 91.57(19) . . ?
N7 Cu1 N8 100.76(17) . . ?
C11 Cu1 N7 96.50(18) . . ?
C12 Cu1 N7 120.53(19) 4_565 . ?
C11 Cu1 N8 95.71(18) . . ?
C12 Cu1 N8 106.8(2) 4_565 . ?
C12 Cu1 C11 130.7(2) 4_565 . ?
C13 Cu2 N9 111.9(2) . . ?
C14 Cu2 N9 103.8(2) 4_556 . ?
C13 Cu2 C14 144.3(2) . 4_556 ?
C1 N1 C5 117.6(5) . . ?
C1 N1 Fe 121.7(4) . . ?
C5 N1 Fe 120.7(4) . . ?
C10 N2 C6 116.3(4) . . ?
C10 N2 Fe 121.3(4) . . ?
C6 N2 Fe 122.3(3) . . ?
C11 N3 Fe 177.6(4) . . ?
C12 N4 Fe 176.9(4) . . ?
C13 N5 Fe 178.9(4) . . ?
C14 N6 Fe 177.8(5) . . ?
C19 N7 C15 116.7(5) . . ?
C19 N7 Cu1 119.5(4) . . ?
C15 N7 Cu1 123.1(4) . . ?
C20 N8 C24 117.5(5) . . ?
C20 N8 Cu1 120.3(4) . . ?
C24 N8 Cu1 121.9(4) . . ?
C25 N9 C29 117.2(5) . . ?
C25 N9 Cu2 122.3(4) . . ?
C29 N9 Cu2 120.1(4) . . ?
N1 C1 C2 122.9(5) . . ?
N1 C1 H1 118.6 . . ?
C2 C1 H1 118.6 . . ?
C3 C2 C1 119.7(6) . . ?
C3 C2 H2 120.2 . . ?
C1 C2 H2 120.2 . . ?
C4 C3 C2 116.5(6) . . ?
C4 C3 H3 121.7 . . ?
C2 C3 H3 121.7 . . ?
F1 C4 C3 119.6(5) . . ?
F1 C4 C5 118.6(5) . . ?
C3 C4 C5 121.9(5) . . ?
N1 C5 C4 121.4(5) . . ?
N1 C5 H5 119.3 . . ?
C4 C5 H5 119.3 . . ?
N2 C6 C7 123.8(5) . . ?
N2 C6 H6 118.1 . . ?
C7 C6 H6 118.1 . . ?
C6 C7 C8 120.7(6) . . ?
C6 C7 H7 119.6 . . ?
C8 C7 H7 119.6 . . ?
C9 C8 C7 114.7(5) . . ?
C9 C8 H8 122.6 . . ?
C7 C8 H8 122.6 . . ?
F2 C9 C10 117.6(5) . . ?
F2 C9 C8 119.4(5) . . ?
C10 C9 C8 123.0(5) . . ?
N2 C10 C9 121.5(5) . . ?
N2 C10 H10 119.3 . . ?
C9 C10 H10 119.3 . . ?
N3 C11 Cu1 163.4(4) . . ?
N4 C12 Cu1 173.7(5) . 4_566 ?
N5 C13 Cu2 179.9(6) . . ?
N6 C14 Cu2 167.1(5) . 4 ?
N7 C15 C16 123.2(6) . . ?
N7 C15 H15 118.4 . . ?
C16 C15 H15 118.4 . . ?
C17 C16 C15 119.1(6) . . ?
C17 C16 H16 120.5 . . ?
C15 C16 H16 120.5 . . ?
C18 C17 C16 116.5(6) . . ?
C18 C17 H17 121.8 . . ?
C16 C17 H17 121.8 . . ?
F3 C18 C19 118.8(6) . . ?
F3 C18 C17 118.8(6) . . ?
C19 C18 C17 122.4(6) . . ?
N7 C19 C18 122.3(6) . . ?
N7 C19 H19 118.9 . . ?
C18 C19 H19 118.9 . . ?
N8 C20 C21 123.4(6) . . ?
N8 C20 H20 118.3 . . ?
C21 C20 H20 118.3 . . ?
C22 C21 C20 118.5(7) . . ?
C22 C21 H21 120.8 . . ?
C20 C21 H21 120.8 . . ?
C23 C22 C21 118.0(6) . . ?
C23 C22 H22 121.0 . . ?
C21 C22 H22 121.0 . . ?
F4 C23 C22 120.9(7) . . ?
F4 C23 C24 117.6(7) . . ?
C22 C23 C24 121.6(7) . . ?
N8 C24 C23 121.0(6) . . ?
N8 C24 H24 119.5 . . ?
C23 C24 H24 119.5 . . ?
N9 C25 C26 123.7(7) . . ?
N9 C25 H25 118.1 . . ?
C26 C25 H25 118.1 . . ?
C27 C26 C25 117.2(7) . . ?
C27 C26 H26 121.4 . . ?
C25 C26 H26 121.4 . . ?
C28 C27 C26 118.5(7) . . ?
C28 C27 H27 120.7 . . ?
C26 C27 H27 120.7 . . ?
C27 C28 F5 124.3(7) . . ?
C27 C28 C29 121.4(7) . . ?
F5 C28 C29 114.3(8) . . ?
N9 C29 C28 122.0(7) . . ?
N9 C29 H29 119.0 . . ?
C28 C29 H29 119.0 . . ?

loop_
_geom_bond_atom_site_label_1
_geom_bond_atom_site_label_2
_geom_bond_distance
_geom_bond_site_symmetry_2
_geom_bond_publ_flag
Fe N1 2.030(4) . ?
Fe N2 2.031(4) . ?
Fe N3 1.943(5) . ?
Fe N4 1.984(4) . ?
Fe N5 1.969(4) . ?
Fe N6 1.924(6) . ?
Cu1 N7 2.123(5) . ?
Cu1 N8 2.215(4) . ?
Cu1 C11 1.964(4) . ?
Cu1 C12 1.893(5) 4_565 ?
Cu2 N9 2.102(4) . ?
Cu2 C13 1.875(5) . ?
Cu2 C14 1.878(4) 4_556 ?
N1 C1 1.341(7) . ?
N1 C5 1.338(6) . ?
N2 C10 1.342(6) . ?
N2 C6 1.345(6) . ?
N3 C11 1.148(6) . ?
N4 C12 1.158(6) . ?
N5 C13 1.146(6) . ?
N6 C14 1.150(7) . ?
N7 C19 1.347(7) . ?
N7 C15 1.336(7) . ?
N8 C20 1.343(7) . ?
N8 C24 1.337(7) . ?
N9 C25 1.323(7) . ?
N9 C29 1.335(8) . ?
C1 C2 1.382(8) . ?
C1 H1 0.9300 . ?
C2 C3 1.382(9) . ?
C2 H2 0.9300 . ?
C3 C4 1.367(8) . ?
C3 H3 0.9300 . ?
C4 F1 1.352(6) . ?
C4 C5 1.377(8) . ?
C5 H5 0.9300 . ?
C6 C7 1.356(8) . ?
C6 H6 0.9300 . ?
C7 C8 1.388(8) . ?
C7 H7 0.9300 . ?
C8 C9 1.368(8) . ?
C8 H8 0.9300 . ?
C9 F2 1.360(6) . ?
C9 C10 1.368(8) . ?
C10 H10 0.9300 . ?
C12 Cu1 1.893(5) 4_566 ?
C14 Cu2 1.878(4) 4 ?
C15 C16 1.393(9) . ?
C15 H15 0.9300 . ?
C16 C17 1.393(10) . ?
C16 H16 0.9300 . ?
C17 C18 1.352(9) . ?
C17 H17 0.9300 . ?
C18 F3 1.353(7) . ?
C18 C19 1.359(8) . ?
C19 H19 0.9300 . ?
C20 C21 1.381(9) . ?
C20 H20 0.9300 . ?
C21 C22 1.376(10) . ?
C21 H21 0.9300 . ?
C22 C23 1.349(10) . ?
C22 H22 0.9300 . ?
C23 F4 1.357(8) . ?
C23 C24 1.381(9) . ?
C24 H24 0.9300 . ?
C25 C26 1.381(9) . ?
C25 H25 0.9300 . ?
C26 C27 1.378(12) . ?
C26 H26 0.9300 . ?
C27 C28 1.343(11) . ?
C27 H27 0.9300 . ?
C28 F5 1.381(9) . ?
C28 C29 1.342(9) . ?
C29 H29 0.9300 . ?
